data_2234117
loop_
_publ_author_name
'Asiri, Abdullah M.'
'Faidallah, Hassan M.'
'Al-Nemari, Khulud F.'
'Ng, Seik Weng'
'Tiekink, Edward R. T.'

_publ_section_title
;
 (2<i>E</i>)-2-(Furan-2-ylmethylidene)-2,3-dihydro-1<i>H</i>-inden-1-one
;
_journal_coeditor_code BT5838
_journal_issue 4
_journal_name_full 'Acta Crystallographica Section E'
_journal_page_first o1065
_journal_paper_doi 10.1107/S1600536812010501
_journal_volume 68
_journal_year 2012
_chemical_formula_iupac 'C14 H10 O2'
_chemical_formula_moiety 'C14 H10 O2'
_chemical_formula_sum 'C14 H10 O2'
_chemical_formula_weight 210.22
_chemical_name_systematic
;
(2<i>E</i>)-2-(Furan-2-ylmethylidene)-2,3-dihydro-1<i>H</i>-inden-1-one
;
_space_group_IT_number 14
_symmetry_cell_setting monoclinic
_symmetry_space_group_name_Hall '-P 2ybc'
_symmetry_space_group_name_H-M 'P 1 21/c 1'
_atom_sites_solution_hydrogens geom
_atom_sites_solution_primary direct
_atom_sites_solution_secondary difmap
_audit_creation_method SHELXL-97
_cell_angle_alpha 90.00
_cell_angle_beta 91.582(14)
_cell_angle_gamma 90.00
_cell_formula_units_Z 4
_cell_length_a 5.9333(8)
_cell_length_b 7.6605(6)
_cell_length_c 22.386(3)
_cell_measurement_reflns_used 1169
_cell_measurement_temperature 100(2)
_cell_measurement_theta_max 27.5014
_cell_measurement_theta_min 2.6458
_cell_volume 1017.1(2)
_computing_cell_refinement 'CrysAlis PRO (Agilent, 2011)'
_computing_data_collection 'CrysAlis PRO (Agilent, 2011)'
_computing_data_reduction 'CrysAlis PRO (Agilent, 2011)'
_computing_molecular_graphics 'ORTEP-3 (Farrugia, 1997) and DIAMOND (Brandenburg, 2006)'
_computing_publication_material 'publCIF (Westrip, 2010)'
_computing_structure_refinement 'SHELXL97 (Sheldrick, 2008)'
_computing_structure_solution 'SHELXS97 (Sheldrick, 2008)'
_diffrn_ambient_temperature 100(2)
_diffrn_detector_area_resol_mean 10.4041
_diffrn_measured_fraction_theta_full 0.989
_diffrn_measured_fraction_theta_max 0.989
_diffrn_measurement_device_type 'Agilent SuperNova Dual diffractometer with an Atlas detector'
_diffrn_measurement_method '\w scan'
_diffrn_radiation_monochromator Mirror
_diffrn_radiation_source 'SuperNova (Mo) X-ray Source'
_diffrn_radiation_type MoK\a
_diffrn_radiation_wavelength 0.71073
_diffrn_reflns_av_R_equivalents 0.0860
_diffrn_reflns_av_sigmaI/netI 0.0440
_diffrn_reflns_limit_h_max 7
_diffrn_reflns_limit_h_min -7
_diffrn_reflns_limit_k_max 9
_diffrn_reflns_limit_k_min -9
_diffrn_reflns_limit_l_max 29
_diffrn_reflns_limit_l_min -28
_diffrn_reflns_number 5052
_diffrn_reflns_theta_full 27.63
_diffrn_reflns_theta_max 27.63
_diffrn_reflns_theta_min 2.81
_diffrn_standards_decay_% 0
_diffrn_standards_interval_count 0
_diffrn_standards_interval_time 0
_diffrn_standards_number 0
_exptl_absorpt_coefficient_mu 0.091
_exptl_absorpt_correction_T_max 0.9954
_exptl_absorpt_correction_T_min 0.9775
_exptl_absorpt_correction_type multi-scan
_exptl_absorpt_process_details '(CrysAlis PRO; Agilent, 2011)'
_exptl_crystal_colour light-brown
_exptl_crystal_density_diffrn 1.373
_exptl_crystal_density_method 'not measured'
_exptl_crystal_description plate
_exptl_crystal_F_000 440
_exptl_crystal_size_max 0.25
_exptl_crystal_size_mid 0.25
_exptl_crystal_size_min 0.05
_refine_diff_density_max 0.494
_refine_diff_density_min -0.380
_refine_ls_extinction_method none
_refine_ls_goodness_of_fit_ref 1.102
_refine_ls_hydrogen_treatment constr
_refine_ls_matrix_type full
_refine_ls_number_parameters 146
_refine_ls_number_reflns 3274
_refine_ls_number_restraints 0
_refine_ls_restrained_S_all 1.102
_refine_ls_R_factor_all 0.0956
_refine_ls_R_factor_gt 0.0807
_refine_ls_shift/su_max 0.001
_refine_ls_shift/su_mean 0.001
_refine_ls_structure_factor_coef Fsqd
_refine_ls_weighting_details 'calc w=1/[\s^2^(Fo^2^)+(0.1697P)^2^+0.3580P] where P=(Fo^2^+2Fc^2^)/3'
_refine_ls_weighting_scheme calc
_refine_ls_wR_factor_gt 0.2419
_refine_ls_wR_factor_ref 0.2511
_reflns_number_gt 2683
_reflns_number_total 3274
_reflns_threshold_expression I>2\s(I)
_cod_data_source_file bt5838.cif
_cod_data_source_block I
_cod_original_sg_symbol_H-M 'P 21/c'
_cod_database_code 2234117
_cod_database_fobs_code 2234117

loop_
_symmetry_equiv_pos_as_xyz
'x, y, z'
'-x, y+1/2, -z+1/2'
'-x, -y, -z'
'x, -y-1/2, z-1/2'

loop_
_atom_site_type_symbol
_atom_site_label
_atom_site_fract_x
_atom_site_fract_y
_atom_site_fract_z
_atom_site_U_iso_or_equiv
_atom_site_adp_type
_atom_site_calc_flag
_atom_site_refinement_flags
_atom_site_occupancy
_atom_site_symmetry_multiplicity
O O1 0.8036(3) 0.1044(3) 0.41473(10) 0.0225(5) Uani d . 1 1
O O2 0.3114(4) 0.3830(3) 0.25105(10) 0.0247(6) Uani d . 1 1
C C1 0.6426(5) 0.1749(3) 0.43739(13) 0.0158(6) Uani d . 1 1
C C2 0.6084(5) 0.2043(3) 0.50122(13) 0.0165(6) Uani d . 1 1
C C3 0.7489(5) 0.1602(4) 0.55034(14) 0.0198(6) Uani d . 1 1
H H3 0.8888 0.1028 0.5449 0.024 Uiso calc R 1 1
C C4 0.6783(5) 0.2028(4) 0.60685(14) 0.0248(7) Uani d . 1 1
H H4 0.7724 0.1762 0.6406 0.030 Uiso calc R 1 1
C C5 0.4707(6) 0.2842(4) 0.61507(14) 0.0249(7) Uani d . 1 1
H H5 0.4248 0.3100 0.6544 0.030 Uiso calc R 1 1
C C6 0.3307(5) 0.3279(4) 0.56689(14) 0.0217(7) Uani d . 1 1
H H6 0.1902 0.3840 0.5727 0.026 Uiso calc R 1 1
C C7 0.4012(5) 0.2875(3) 0.50936(14) 0.0174(6) Uani d . 1 1
C C8 0.2794(5) 0.3192(4) 0.44983(13) 0.0173(6) Uani d . 1 1
H H8A 0.1365 0.2526 0.4469 0.021 Uiso calc R 1 1
H H8B 0.2464 0.4448 0.4439 0.021 Uiso calc R 1 1
C C9 0.4447(5) 0.2549(3) 0.40530(14) 0.0171(6) Uani d . 1 1
C C10 0.4384(5) 0.2705(4) 0.34539(14) 0.0176(6) Uani d . 1 1
H H10 0.5628 0.2246 0.3247 0.021 Uiso calc R 1 1
C C11 0.2621(5) 0.3496(4) 0.31001(14) 0.0195(6) Uani d . 1 1
C C12 0.0463(5) 0.4025(4) 0.31992(15) 0.0237(7) Uani d . 1 1
H H12 -0.0304 0.3951 0.3565 0.028 Uiso calc R 1 1
C C13 -0.0413(6) 0.4706(4) 0.26501(16) 0.0274(8) Uani d . 1 1
H H13 -0.1881 0.5165 0.2576 0.033 Uiso calc R 1 1
C C14 0.1252(5) 0.4571(4) 0.22545(15) 0.0248(7) Uani d . 1 1
H H14 0.1135 0.4946 0.1850 0.030 Uiso calc R 1 1

loop_
_atom_site_aniso_label
_atom_site_aniso_U_11
_atom_site_aniso_U_22
_atom_site_aniso_U_33
_atom_site_aniso_U_12
_atom_site_aniso_U_13
_atom_site_aniso_U_23
O1 0.0194(11) 0.0244(11) 0.0235(12) 0.0027(9) -0.0027(9) -0.0039(9)
O2 0.0255(12) 0.0295(11) 0.0186(11) -0.0028(10) -0.0054(9) 0.0042(9)
C1 0.0176(14) 0.0118(12) 0.0178(14) -0.0041(11) -0.0043(11) 0.0015(11)
C2 0.0193(15) 0.0099(12) 0.0200(15) -0.0036(11) -0.0035(11) 0.0008(11)
C3 0.0190(14) 0.0170(13) 0.0229(15) -0.0047(12) -0.0074(11) 0.0033(12)
C4 0.0303(18) 0.0219(15) 0.0217(16) -0.0050(13) -0.0100(13) 0.0099(12)
C5 0.0370(19) 0.0245(15) 0.0131(14) -0.0084(14) 0.0009(13) 0.0016(12)
C6 0.0230(16) 0.0201(14) 0.0221(15) -0.0078(13) 0.0014(12) 0.0004(12)
C7 0.0208(15) 0.0106(11) 0.0205(15) -0.0046(11) -0.0030(11) -0.0005(11)
C8 0.0172(15) 0.0148(12) 0.0197(14) -0.0006(11) -0.0011(11) -0.0028(11)
C9 0.0149(14) 0.0127(12) 0.0233(15) -0.0041(11) -0.0037(11) -0.0002(12)
C10 0.0151(14) 0.0166(13) 0.0211(15) -0.0026(11) -0.0029(11) -0.0033(11)
C11 0.0256(15) 0.0161(13) 0.0166(15) 0.0000(12) -0.0046(12) -0.0015(11)
C12 0.0223(16) 0.0281(15) 0.0204(16) 0.0048(13) -0.0033(11) -0.0011(13)
C13 0.032(2) 0.0290(16) 0.0210(16) 0.0024(15) -0.0080(12) 0.0009(14)
C14 0.0253(18) 0.0261(15) 0.0224(17) -0.0044(13) -0.0097(12) 0.0065(13)

loop_
_atom_type_symbol
_atom_type_description
_atom_type_scat_dispersion_real
_atom_type_scat_dispersion_imag
_atom_type_scat_source
C C 0.0033 0.0016 'International Tables Vol C Tables 4.2.6.8 and 6.1.1.4'
H H 0.0000 0.0000 'International Tables Vol C Tables 4.2.6.8 and 6.1.1.4'
O O 0.0106 0.0060 'International Tables Vol C Tables 4.2.6.8 and 6.1.1.4'

loop_
_geom_angle_atom_site_label_1
_geom_angle_atom_site_label_2
_geom_angle_atom_site_label_3
_geom_angle
C14 O2 C11 106.8(2)
O1 C1 C2 127.2(3)
O1 C1 C9 126.6(3)
C2 C1 C9 106.1(2)
C7 C2 C3 120.8(3)
C7 C2 C1 110.0(3)
C3 C2 C1 129.2(3)
C4 C3 C2 118.2(3)
C4 C3 H3 120.9
C2 C3 H3 120.9
C3 C4 C5 121.1(3)
C3 C4 H4 119.5
C5 C4 H4 119.5
C6 C5 C4 121.2(3)
C6 C5 H5 119.4
C4 C5 H5 119.4
C5 C6 C7 118.4(3)
C5 C6 H6 120.8
C7 C6 H6 120.8
C6 C7 C2 120.4(3)
C6 C7 C8 128.7(3)
C2 C7 C8 110.9(3)
C9 C8 C7 103.1(2)
C9 C8 H8A 111.2
C7 C8 H8A 111.2
C9 C8 H8B 111.2
C7 C8 H8B 111.2
H8A C8 H8B 109.1
C10 C9 C1 121.1(3)
C10 C9 C8 129.2(3)
C1 C9 C8 109.6(2)
C9 C10 C11 126.1(3)
C9 C10 H10 116.9
C11 C10 H10 116.9
C12 C11 O2 108.9(3)
C12 C11 C10 135.2(3)
O2 C11 C10 115.9(3)
C11 C12 C13 106.9(3)
C11 C12 H12 126.6
C13 C12 H12 126.6
C14 C13 C12 106.4(3)
C14 C13 H13 126.8
C12 C13 H13 126.8
C13 C14 O2 111.0(3)
C13 C14 H14 124.5
O2 C14 H14 124.5

loop_
_geom_bond_atom_site_label_1
_geom_bond_atom_site_label_2
_geom_bond_distance
O1 C1 1.220(4)
O2 C14 1.355(4)
O2 C11 1.384(4)
C1 C2 1.466(4)
C1 C9 1.491(4)
C2 C7 1.401(4)
C2 C3 1.403(4)
C3 C4 1.383(5)
C3 H3 0.9500
C4 C5 1.398(5)
C4 H4 0.9500
C5 C6 1.384(4)
C5 H5 0.9500
C6 C7 1.400(5)
C6 H6 0.9500
C7 C8 1.518(4)
C8 C9 1.501(4)
C8 H8A 0.9900
C8 H8B 0.9900
C9 C10 1.346(4)
C10 C11 1.429(4)
C10 H10 0.9500
C11 C12 1.367(4)
C12 C13 1.420(4)
C12 H12 0.9500
C13 C14 1.349(5)
C13 H13 0.9500
C14 H14 0.9500

loop_
_geom_hbond_atom_site_label_D
_geom_hbond_atom_site_label_H
_geom_hbond_atom_site_label_A
_geom_hbond_site_symmetry_A
_geom_hbond_distance_DH
_geom_hbond_distance_HA
_geom_hbond_distance_DA
_geom_hbond_angle_DHA
C3 H3 O1 3_756 0.95 2.56 3.414(4) 149
C8 H8A O1 1_455 0.99 2.37 3.343(4) 166
C14 H14 O1 2_655 0.95 2.45 3.372(4) 164
C8 H8B Cg1 3_666 0.99 2.70 3.517(3) 140

loop_
_geom_torsion_atom_site_label_1
_geom_torsion_atom_site_label_2
_geom_torsion_atom_site_label_3
_geom_torsion_atom_site_label_4
_geom_torsion
O1 C1 C2 C7 -179.3(3)
C9 C1 C2 C7 2.9(3)
O1 C1 C2 C3 0.2(5)
C9 C1 C2 C3 -177.6(3)
C7 C2 C3 C4 -0.6(4)
C1 C2 C3 C4 179.9(3)
C2 C3 C4 C5 1.3(4)
C3 C4 C5 C6 -1.2(5)
C4 C5 C6 C7 0.4(4)
C5 C6 C7 C2 0.2(4)
C5 C6 C7 C8 179.2(3)
C3 C2 C7 C6 -0.1(4)
C1 C2 C7 C6 179.5(2)
C3 C2 C7 C8 -179.3(2)
C1 C2 C7 C8 0.3(3)
C6 C7 C8 C9 177.6(3)
C2 C7 C8 C9 -3.3(3)
O1 C1 C9 C10 -6.6(4)
C2 C1 C9 C10 171.3(3)
O1 C1 C9 C8 177.2(3)
C2 C1 C9 C8 -5.0(3)
C7 C8 C9 C10 -170.9(3)
C7 C8 C9 C1 5.0(3)
C1 C9 C10 C11 -177.8(3)
C8 C9 C10 C11 -2.4(5)
C14 O2 C11 C12 0.4(3)
C14 O2 C11 C10 180.0(2)
C9 C10 C11 C12 -13.2(5)
C9 C10 C11 O2 167.3(3)
O2 C11 C12 C13 0.2(3)
C10 C11 C12 C13 -179.4(3)
C11 C12 C13 C14 -0.6(4)
C12 C13 C14 O2 0.9(4)
C11 O2 C14 C13 -0.8(3)

loop_
_cod_related_entry_id
_cod_related_entry_database
_cod_related_entry_code
1 ChemSpider 10177571
